data_1562900
loop_
_publ_author_name
'Wang, Ping'
'Fan, Ruiqing'
'Yang, Yulin'
'Liu, Xinrong'
'Cao, Wenwu'
'Yang, Bin'

_publ_section_title
;
 Synthesis, crystal structures and properties of lanthanide-organic
 frameworks based benzene carboxylates with two/three-dimensional
 structure
;
_journal_name_full 'Journal of Solid State Chemistry'
_journal_page_first 441
_journal_page_last 450
_journal_paper_doi 10.1016/j.jssc.2012.07.018
_journal_volume 196
_journal_year 2012
_chemical_formula_sum 'C68 H44 Dy3 N7 O21'
_chemical_formula_weight 1782.60
_space_group_IT_number 2
_space_group_name_Hall '-P 1'
_space_group_name_H-M_alt 'P -1'
_symmetry_cell_setting triclinic
_symmetry_space_group_name_H-M 'P -1'
_atom_sites_solution_hydrogens geom
_atom_sites_solution_primary direct
_atom_sites_solution_secondary difmap
_cell_angle_alpha 77.52(3)
_cell_angle_beta 76.72(3)
_cell_angle_gamma 81.02(3)
_cell_formula_units_Z 2
_cell_length_a 10.286(2)
_cell_length_b 19.161(4)
_cell_length_c 19.787(4)
_cell_measurement_reflns_used 35465
_cell_measurement_temperature 293(2)
_cell_measurement_theta_max 27.48
_cell_measurement_theta_min 3.01
_cell_volume 3682.5(14)
_computing_cell_refinement 'Bruker SMART'
_computing_data_collection 'Bruker SMART'
_computing_data_reduction 'Bruker SAINT'
_computing_molecular_graphics SHELXP-97
_computing_publication_material SHELXTL
_computing_structure_refinement 'SHELXL-97 (Sheldrick, 1997)'
_computing_structure_solution 'SHELXS-97 (Sheldrick, 1997)'
_diffrn_ambient_temperature 293(2)
_diffrn_measured_fraction_theta_full 0.973
_diffrn_measured_fraction_theta_max 0.973
_diffrn_measurement_device_type 'Bruker Smart APEX CCD area detector'
_diffrn_measurement_method 'phi and omega scans'
_diffrn_radiation_monochromator graphite
_diffrn_radiation_source 'fine-focus sealed tube'
_diffrn_radiation_type MoK\a
_diffrn_radiation_wavelength 0.71073
_diffrn_reflns_av_R_equivalents 0.0361
_diffrn_reflns_av_sigmaI/netI 0.0496
_diffrn_reflns_limit_h_max 13
_diffrn_reflns_limit_h_min -13
_diffrn_reflns_limit_k_max 24
_diffrn_reflns_limit_k_min -24
_diffrn_reflns_limit_l_max 25
_diffrn_reflns_limit_l_min -25
_diffrn_reflns_number 35465
_diffrn_reflns_theta_full 27.48
_diffrn_reflns_theta_max 27.48
_diffrn_reflns_theta_min 3.01
_diffrn_standards_decay_% 0
_diffrn_standards_interval_count 0
_diffrn_standards_interval_time 0
_diffrn_standards_number 0
_exptl_absorpt_coefficient_mu 3.086
_exptl_absorpt_correction_T_max 0.7477
_exptl_absorpt_correction_T_min 0.7477
_exptl_absorpt_correction_type multi-scan
_exptl_crystal_colour colorless
_exptl_crystal_density_diffrn 1.608
_exptl_crystal_density_method 'not measured'
_exptl_crystal_description block
_exptl_crystal_F_000 1734
_exptl_crystal_size_max 0.10
_exptl_crystal_size_mid 0.10
_exptl_crystal_size_min 0.10
_refine_diff_density_max 2.057
_refine_diff_density_min -1.096
_refine_diff_density_rms 0.166
_refine_ls_extinction_method none
_refine_ls_goodness_of_fit_ref 1.091
_refine_ls_hydrogen_treatment mixed
_refine_ls_matrix_type full
_refine_ls_number_parameters 899
_refine_ls_number_reflns 16460
_refine_ls_number_restraints 24
_refine_ls_restrained_S_all 1.091
_refine_ls_R_factor_all 0.0503
_refine_ls_R_factor_gt 0.0394
_refine_ls_shift/su_max 0.061
_refine_ls_shift/su_mean 0.001
_refine_ls_structure_factor_coef Fsqd
_refine_ls_weighting_details 'calc w=1/[\s^2^(Fo^2^)+(0.0443P)^2^+17.9631P] where P=(Fo^2^+2Fc^2^)/3'
_refine_ls_weighting_scheme calc
_refine_ls_wR_factor_gt 0.1039
_refine_ls_wR_factor_ref 0.1144
_reflns_number_gt 13883
_reflns_number_total 16460
_reflns_threshold_expression >2sigma(I)
_cod_data_source_file JSSC-2012-196-441.CIF
_cod_data_source_block 1
_cod_depositor_comments
;
The following automatic conversions were performed:

data item '_symmetry_cell_setting' value 'Triclinic' was changed to
'triclinic' in accordance with the built-in table derived from the
CIF Core dictionary named 'cif_core.dic' version 2.4.5 last updated
on 2014-11-21.

Automatic conversion script
Id: cif_fix_values 8369 2020-08-20 11:38:08Z andrius 
;
_cod_original_cell_volume 3682.6(13)
_cod_original_sg_symbol_H-M 'P-1   '
_cod_database_code 1562900

loop_
_symmetry_equiv_pos_as_xyz
'x, y, z'
'-x, -y, -z'

loop_
_atom_site_label
_atom_site_type_symbol
_atom_site_fract_x
_atom_site_fract_y
_atom_site_fract_z
_atom_site_U_iso_or_equiv
_atom_site_adp_type
_atom_site_occupancy
_atom_site_symmetry_multiplicity
_atom_site_calc_flag
_atom_site_refinement_flags
_atom_site_disorder_assembly
_atom_site_disorder_group
Dy1 Dy 0.632997(13) 0.058325(7) 0.428431(8) 0.01969(3) Uani 1 1 d . . .
Dy2 Dy 0.183917(14) 0.519360(7) 0.432388(7) 0.01982(3) Uani 1 1 d . . .
Dy3 Dy -0.148438(13) 0.580028(8) 0.961409(7) 0.02136(3) Uani 1 1 d . . .
O1 O 0.8660(2) 0.01045(14) 0.43766(13) 0.0348(7) Uani 1 1 d . . .
O2 O 0.8150(2) 0.02828(13) 0.33312(13) 0.0315(6) Uani 1 1 d . . .
O3 O 0.4822(2) 0.02109(14) 0.37390(13) 0.0331(6) Uani 1 1 d . . .
O4 O 0.6456(2) 0.05436(12) 0.54460(12) 0.0290(6) Uani 1 1 d . . .
O5 O 0.4699(2) 0.15893(13) 0.45440(14) 0.0358(7) Uani 1 1 d . . .
O6 O 0.6130(2) -0.06112(11) 0.48239(14) 0.0318(6) Uani 1 1 d . . .
O7 O 0.1881(3) 0.39499(13) 0.47162(15) 0.0441(8) Uani 1 1 d . . .
O8 O 0.0054(3) 0.60331(14) 0.45133(15) 0.0448(7) Uani 1 1 d . . .
O9 O 0.1636(3) 0.51193(14) 0.55120(12) 0.0374(7) Uani 1 1 d . . .
O10 O 0.0333(2) 0.49048(14) 0.37365(12) 0.0337(6) Uani 1 1 d . . .
O11 O -0.1462(3) 0.55527(16) 1.08046(13) 0.0434(8) Uani 1 1 d . . .
O12 O 0.0126(3) 0.53643(14) 0.87232(13) 0.0383(7) Uani 1 1 d . . .
O13 O -0.1594(2) 0.45763(13) 0.98797(15) 0.0401(7) Uani 1 1 d . . .
O14 O 0.0239(2) 0.63720(14) 0.97212(14) 0.0390(7) Uani 1 1 d . . .
O15 O -0.3137(2) 0.68164(14) 0.98776(15) 0.0400(7) Uani 1 1 d . . .
O16 O -0.3823(2) 0.57403(14) 1.01789(14) 0.0375(7) Uani 1 1 d . . .
O17 O 0.4171(3) 0.47037(16) 0.44751(16) 0.0545(8) Uani 1 1 d . . .
O18 O 0.3600(3) 0.4679(2) 0.35107(15) 0.0644(11) Uani 1 1 d . . .
O19 O 0.5457(3) 0.4068(2) 0.3739(2) 0.0842(13) Uani 1 1 d . . .
N1 N 0.2204(3) 0.60777(18) 0.31417(16) 0.0397(9) Uani 1 1 d . . .
N2 N 0.3040(3) 0.62726(16) 0.42822(17) 0.0352(8) Uani 1 1 d . . .
N3 N 0.7681(3) 0.16252(16) 0.41506(19) 0.0435(9) Uani 1 1 d . . .
N4 N 0.6303(3) 0.15360(17) 0.31423(17) 0.0404(9) Uani 1 1 d . . .
N5 N -0.1234(3) 0.68900(16) 0.85502(15) 0.0335(8) Uani 1 1 d . . .
N6 N -0.2830(3) 0.58518(16) 0.86854(15) 0.0353(8) Uani 1 1 d . . .
N7 N 0.4445(3) 0.4481(2) 0.39099(19) 0.0479(10) Uani 1 1 d . . .
C1 C 1.0489(3) 0.00614(17) 0.33941(17) 0.0267(8) Uani 1 1 d . . .
C2 C 1.1435(3) -0.00083(17) 0.38103(18) 0.0267(8) Uani 1 1 d . . .
H2A H 1.1158 -0.0035 0.4296 0.032 Uiso 1 1 calc R . .
C3 C 1.2800(3) -0.00390(17) 0.35027(17) 0.0257(8) Uani 1 1 d . . .
C4 C 1.3193(3) -0.0004(2) 0.27819(19) 0.0358(10) Uani 1 1 d . . .
H4A H 1.4099 -0.0003 0.2570 0.043 Uiso 1 1 calc R . .
C5 C 1.2258(4) 0.0031(2) 0.23726(19) 0.0414(11) Uani 1 1 d . . .
H5A H 1.2540 0.0034 0.1891 0.050 Uiso 1 1 calc R . .
C6 C 1.0905(3) 0.0060(2) 0.26754(19) 0.0335(9) Uani 1 1 d . . .
H6B H 1.0276 0.0079 0.2399 0.040 Uiso 1 1 calc R . .
C7 C 0.9020(3) 0.01490(17) 0.37275(18) 0.0270(8) Uani 1 1 d . . .
C8 C 0.6191(3) 0.01349(18) 0.60281(17) 0.0277(8) Uani 1 1 d . . .
C9 C 0.2738(3) 0.17406(16) 0.54128(18) 0.0277(8) Uani 1 1 d . . .
C10 C 0.2432(3) 0.24651(16) 0.51411(18) 0.0252(8) Uani 1 1 d . . .
H10B H 0.2934 0.2674 0.4711 0.030 Uiso 1 1 calc R . .
C11 C 0.1397(3) 0.28778(17) 0.5499(2) 0.0317(9) Uani 1 1 d . . .
C12 C 0.0650(4) 0.2568(2) 0.6142(3) 0.0524(13) Uani 1 1 d . . .
H12A H -0.0050 0.2845 0.6387 0.063 Uiso 1 1 calc R . .
C13 C 0.0948(6) 0.1850(2) 0.6419(3) 0.0701(17) Uani 1 1 d . . .
H13A H 0.0438 0.1643 0.6847 0.084 Uiso 1 1 calc R . .
C14 C 0.1999(5) 0.14360(19) 0.6066(2) 0.0475(12) Uani 1 1 d . . .
H14B H 0.2214 0.0957 0.6263 0.057 Uiso 1 1 calc R . .
C15 C 0.3828(3) 0.12935(16) 0.50161(18) 0.0260(8) Uani 1 1 d . . .
C16 C 0.1049(3) 0.36532(17) 0.5212(2) 0.0324(8) Uani 1 1 d . . .
C17 C 0.1653(3) 0.48024(18) 0.67237(16) 0.0271(8) Uani 1 1 d . . .
C18 C 0.1040(3) 0.49159(16) 0.73941(15) 0.0221(7) Uani 1 1 d . . .
H18A H 0.0166 0.5143 0.7470 0.026 Uiso 1 1 calc R . .
C19 C 0.1691(3) 0.47004(17) 0.79600(16) 0.0258(8) Uani 1 1 d . . .
C20 C 0.2972(4) 0.4355(2) 0.7845(2) 0.0425(11) Uani 1 1 d . . .
H20A H 0.3411 0.4193 0.8221 0.051 Uiso 1 1 calc R . .
C21 C 0.3623(4) 0.4244(3) 0.7169(2) 0.0544(13) Uani 1 1 d . . .
H21A H 0.4495 0.4014 0.7094 0.065 Uiso 1 1 calc R . .
C22 C 0.2967(4) 0.4477(3) 0.66103(19) 0.0454(12) Uani 1 1 d . . .
H22A H 0.3407 0.4415 0.6157 0.054 Uiso 1 1 calc R . .
C23 C 0.0923(3) 0.50234(17) 0.61227(16) 0.0280(8) Uani 1 1 d . . .
C24 C 0.1042(3) 0.48496(18) 0.86803(16) 0.0275(8) Uani 1 1 d . . .
C25 C -0.2278(3) 0.34212(17) 1.00333(16) 0.0250(7) Uani 1 1 d . . .
C26 C -0.3604(3) 0.36945(19) 1.00144(17) 0.0288(8) Uani 1 1 d . . .
H26A H -0.3885 0.4177 1.0031 0.035 Uiso 1 1 calc R . .
C27 C -0.4506(3) 0.32508(19) 0.99708(17) 0.0294(8) Uani 1 1 d . . .
C28 C -0.4113(4) 0.2539(2) 0.9952(2) 0.0396(10) Uani 1 1 d . . .
H28A H -0.4730 0.2245 0.9924 0.048 Uiso 1 1 calc R . .
C29 C -0.2785(4) 0.2254(2) 0.9976(2) 0.0408(10) Uani 1 1 d . . .
H29A H -0.2514 0.1770 0.9962 0.049 Uiso 1 1 calc R . .
C30 C -0.1875(3) 0.2696(2) 1.0019(2) 0.0360(9) Uani 1 1 d . . .
H30A H -0.0991 0.2508 1.0039 0.043 Uiso 1 1 calc R . .
C31 C -0.1300(3) 0.39125(17) 1.00640(17) 0.0270(8) Uani 1 1 d . . .
C32 C -0.4073(3) 0.6420(2) 1.00429(18) 0.0323(9) Uani 1 1 d . . .
C33 C 0.8399(4) 0.1651(2) 0.4622(3) 0.0612(14) Uani 1 1 d . . .
H33A H 0.8408 0.1274 0.5007 0.073 Uiso 1 1 calc R . .
C34 C 0.9148(5) 0.2227(3) 0.4563(3) 0.0838(18) Uani 1 1 d . . .
H34A H 0.9642 0.2233 0.4900 0.101 Uiso 1 1 calc R . .
C35 C 0.9123(6) 0.2768(3) 0.4001(3) 0.0801(5) Uani 1 1 d U . .
H35A H 0.9613 0.3151 0.3954 0.096 Uiso 1 1 calc R . .
C36 C 0.8403(5) 0.2773(2) 0.3497(3) 0.0768(19) Uani 1 1 d . . .
C37 C 0.7679(4) 0.2170(2) 0.3587(3) 0.0525(13) Uani 1 1 d . . .
C38 C 0.8319(6) 0.3320(3) 0.2810(3) 0.0743(5) Uani 1 1 d U . .
H38A H 0.8727 0.3737 0.2739 0.089 Uiso 1 1 calc R . .
C39 C 0.7767(6) 0.3251(4) 0.2356(4) 0.0855(5) Uani 1 1 d U . .
H39A H 0.7808 0.3616 0.1958 0.103 Uiso 1 1 calc R . .
C40 C 0.7036(5) 0.2646(2) 0.2375(3) 0.0765(18) Uani 1 1 d . . .
C41 C 0.6399(6) 0.2539(3) 0.1892(3) 0.0796(5) Uani 1 1 d U . .
H41A H 0.6403 0.2878 0.1477 0.096 Uiso 1 1 calc R . .
C42 C 0.5771(6) 0.1970(3) 0.1991(3) 0.080(2) Uani 1 1 d . . .
H42A H 0.5363 0.1896 0.1642 0.096 Uiso 1 1 calc R . .
C43 C 0.5720(5) 0.1474(3) 0.2629(2) 0.0554(14) Uani 1 1 d . . .
H43A H 0.5251 0.1078 0.2697 0.067 Uiso 1 1 calc R . .
C44 C 0.6986(4) 0.2120(2) 0.3049(3) 0.0543(14) Uani 1 1 d . . .
C45 C 0.3539(4) 0.6350(2) 0.4811(2) 0.0514(12) Uani 1 1 d . . .
H45A H 0.3505 0.5978 0.5202 0.062 Uiso 1 1 calc R . .
C46 C 0.4121(5) 0.6961(3) 0.4820(3) 0.0712(14) Uani 1 1 d . . .
H46A H 0.4503 0.6982 0.5197 0.085 Uiso 1 1 calc R . .
C47 C 0.4113(6) 0.7519(3) 0.4270(3) 0.0793(17) Uani 1 1 d . . .
H47A H 0.4454 0.7939 0.4276 0.095 Uiso 1 1 calc R . .
C48 C 0.3604(5) 0.7466(2) 0.3702(3) 0.0630(16) Uani 1 1 d . . .
C49 C 0.3104(4) 0.68143(19) 0.3713(2) 0.0401(11) Uani 1 1 d . . .
C50 C 0.3543(8) 0.8016(3) 0.3078(5) 0.122(3) Uani 1 1 d . . .
H50A H 0.3813 0.8460 0.3069 0.147 Uiso 1 1 calc R . .
C51 C 0.3132(9) 0.7932(3) 0.2523(4) 0.115(3) Uani 1 1 d . . .
H51A H 0.3124 0.8308 0.2137 0.138 Uiso 1 1 calc R . .
C52 C 0.2702(6) 0.7270(3) 0.2507(3) 0.0747(18) Uani 1 1 d . . .
C53 C 0.2331(8) 0.7137(4) 0.1935(3) 0.102(3) Uani 1 1 d . . .
H53A H 0.2346 0.7493 0.1532 0.122 Uiso 1 1 calc R . .
C54 C 0.1937(7) 0.6489(4) 0.1945(3) 0.099(3) Uani 1 1 d . . .
H54A H 0.1705 0.6394 0.1549 0.119 Uiso 1 1 calc R . .
C55 C 0.1888(5) 0.5960(3) 0.2569(2) 0.0644(16) Uani 1 1 d . . .
H55A H 0.1624 0.5516 0.2576 0.077 Uiso 1 1 calc R . .
C56 C 0.2639(4) 0.6714(2) 0.3111(2) 0.0450(12) Uani 1 1 d . . .
C57 C -0.0534(4) 0.7436(2) 0.8500(2) 0.0413(10) Uani 1 1 d . . .
H57A H -0.0064 0.7423 0.8853 0.050 Uiso 1 1 calc R . .
C58 C -0.0474(5) 0.8026(2) 0.7943(3) 0.0562(14) Uani 1 1 d . . .
H58A H 0.0035 0.8393 0.7926 0.067 Uiso 1 1 calc R . .
C59 C -0.1170(5) 0.8060(3) 0.7425(3) 0.0588(15) Uani 1 1 d . . .
H59A H -0.1148 0.8455 0.7055 0.071 Uiso 1 1 calc R . .
C60 C -0.1916(4) 0.7502(2) 0.7449(2) 0.0451(12) Uani 1 1 d . . .
C61 C -0.1941(3) 0.6927(2) 0.80359(18) 0.0342(9) Uani 1 1 d . . .
C62 C -0.2678(5) 0.7492(3) 0.6924(2) 0.0558(14) Uani 1 1 d . . .
H62A H -0.2612 0.7850 0.6521 0.067 Uiso 1 1 calc R . .
C63 C -0.3475(5) 0.6982(3) 0.7004(2) 0.0567(14) Uani 1 1 d . . .
H63A H -0.3974 0.6998 0.6663 0.068 Uiso 1 1 calc R . .
C64 C -0.3573(4) 0.6408(2) 0.76075(19) 0.0413(10) Uani 1 1 d . . .
C65 C -0.4499(4) 0.5906(2) 0.7748(2) 0.0453(10) Uani 1 1 d . . .
H65A H -0.5066 0.5929 0.7438 0.054 Uiso 1 1 calc R . .
C66 C -0.4565(4) 0.5393(3) 0.8330(2) 0.0559(12) Uani 1 1 d . . .
H66A H -0.5186 0.5061 0.8433 0.067 Uiso 1 1 calc R . .
C67 C -0.3686(4) 0.5366(2) 0.8778(2) 0.0504(11) Uani 1 1 d . . .
H67A H -0.3696 0.4989 0.9164 0.060 Uiso 1 1 calc R . .
C68 C -0.2780(4) 0.6372(2) 0.81048(18) 0.0339(9) Uani 1 1 d . . .
OW1 O -0.207(2) 0.7605(13) 0.1671(12) 0.294(12) Uiso 0.50 1 d P . .
HW1A H -0.2599 0.7989 0.1592 0.441 Uiso 0.50 1 d PR . .
HW1B H -0.1292 0.7665 0.1424 0.441 Uiso 0.50 1 d PR . .
OW2 O -0.3246(16) 0.8454(9) 0.9340(9) 0.191(7) Uiso 0.50 1 d P . .
HW2A H -0.3588 0.8542 0.9751 0.286 Uiso 0.50 1 d PR . .
HW2B H -0.2626 0.8721 0.9142 0.286 Uiso 0.50 1 d PR . .
OW3 O 0.390(2) 0.9138(12) 0.0673(11) 0.121(7) Uiso 0.25 1 d P . .
HW3A H 0.3705 0.9593 0.0592 0.182 Uiso 0.25 1 d PR . .
HW3B H 0.4741 0.9034 0.0557 0.182 Uiso 0.25 1 d PR . .
OW4 O 0.829(2) 0.0371(14) 0.1385(13) 0.144(9) Uiso 0.25 1 d P . .
HW4A H 0.8734 0.0723 0.1175 0.216 Uiso 0.25 1 d PR . .
HW4B H 0.8799 -0.0021 0.1358 0.216 Uiso 0.25 1 d PR . .
OW5 O 0.748(3) -0.0204(17) 0.1936(16) 0.182(12) Uiso 0.25 1 d P . .
HW5A H 0.7137 -0.0590 0.1971 0.272 Uiso 0.25 1 d PR . .
HW5B H 0.7161 0.0124 0.1634 0.272 Uiso 0.25 1 d PR . .
OW6 O 0.140(2) 0.9480(13) 0.0843(12) 0.130(8) Uiso 0.25 1 d P . .
HW6A H 0.1090 0.9922 0.0787 0.195 Uiso 0.25 1 d PR . .
HW6B H 0.2243 0.9442 0.0677 0.195 Uiso 0.25 1 d PR . .

loop_
_atom_site_aniso_label
_atom_site_aniso_U_11
_atom_site_aniso_U_22
_atom_site_aniso_U_33
_atom_site_aniso_U_23
_atom_site_aniso_U_13
_atom_site_aniso_U_12
Dy1 0.01349(5) 0.01602(6) 0.02743(7) -0.00069(5) -0.00346(5) -0.00107(5)
Dy2 0.02182(6) 0.01939(6) 0.01690(6) -0.00371(5) -0.00413(5) 0.00249(5)
Dy3 0.01826(6) 0.02716(6) 0.01885(6) 0.00016(5) -0.00792(5) -0.00323(5)
O1 0.0206(10) 0.0508(14) 0.0289(12) -0.0049(11) -0.0028(9) 0.0013(10)
O2 0.0192(9) 0.0357(12) 0.0382(12) -0.0040(10) -0.0099(9) 0.0027(9)
O3 0.0183(9) 0.0475(13) 0.0322(12) -0.0005(10) -0.0041(9) -0.0111(9)
O4 0.0239(10) 0.0308(11) 0.0328(11) -0.0036(9) -0.0063(9) -0.0075(9)
O5 0.0289(11) 0.0233(11) 0.0472(14) 0.0003(10) -0.0009(11) 0.0015(10)
O6 0.0312(11) 0.0102(9) 0.0536(14) -0.0047(9) -0.0145(10) 0.0059(8)
O7 0.0502(15) 0.0214(11) 0.0541(16) -0.0033(11) -0.0081(13) 0.0074(11)
O8 0.0392(13) 0.0351(12) 0.0643(15) -0.0256(11) -0.0188(12) 0.0185(11)
O9 0.0465(13) 0.0497(14) 0.0162(10) -0.0086(10) -0.0027(10) -0.0080(12)
O10 0.0321(11) 0.0456(13) 0.0295(10) -0.0137(9) -0.0138(9) -0.0019(10)
O11 0.0434(13) 0.0652(17) 0.0198(11) 0.0024(11) -0.0115(10) -0.0075(13)
O12 0.0491(14) 0.0390(13) 0.0218(11) -0.0082(10) 0.0006(11) 0.0019(12)
O13 0.0344(12) 0.0262(11) 0.0562(16) -0.0002(11) -0.0067(12) -0.0068(10)
O14 0.0312(10) 0.0461(14) 0.0432(13) 0.0041(11) -0.0206(10) -0.0129(10)
O15 0.0228(10) 0.0450(13) 0.0539(15) -0.0066(12) -0.0092(11) -0.0104(10)
O16 0.0230(10) 0.0404(13) 0.0453(14) 0.0056(11) -0.0100(10) -0.0062(10)
O17 0.0408(13) 0.0670(16) 0.0694(15) -0.0406(13) -0.0257(12) 0.0132(13)
O18 0.0384(14) 0.113(3) 0.0311(14) -0.0202(15) -0.0064(12) 0.0327(16)
O19 0.0474(16) 0.128(3) 0.080(2) -0.051(2) -0.0263(16) 0.0437(19)
N1 0.0409(16) 0.0489(18) 0.0237(14) 0.0017(13) -0.0017(13) -0.0075(14)
N2 0.0347(14) 0.0309(14) 0.0409(15) -0.0056(12) -0.0086(13) -0.0068(12)
N3 0.0370(15) 0.0312(14) 0.059(2) -0.0119(14) 0.0086(15) -0.0153(12)
N4 0.0338(15) 0.0335(16) 0.0374(17) 0.0063(14) 0.0068(14) 0.0068(13)
N5 0.0361(14) 0.0323(14) 0.0297(14) 0.0022(12) -0.0095(12) -0.0041(12)
N6 0.0399(14) 0.0353(15) 0.0340(14) 0.0014(12) -0.0216(12) -0.0045(12)
N7 0.0279(15) 0.063(2) 0.0517(19) -0.0172(16) -0.0079(14) 0.0059(15)
C1 0.0219(13) 0.0277(15) 0.0285(15) -0.0002(12) -0.0053(12) -0.0040(12)
C2 0.0217(13) 0.0302(15) 0.0276(15) -0.0043(12) -0.0044(12) -0.0039(12)
C3 0.0180(12) 0.0322(15) 0.0278(15) -0.0040(12) -0.0050(12) -0.0070(12)
C4 0.0135(13) 0.057(2) 0.0357(18) -0.0129(16) -0.0004(13) -0.0001(14)
C5 0.0316(17) 0.068(2) 0.0219(15) -0.0122(16) 0.0000(14) -0.0010(18)
C6 0.0197(13) 0.0483(19) 0.0349(16) -0.0090(14) -0.0121(13) 0.0002(14)
C7 0.0206(13) 0.0229(14) 0.0363(16) -0.0007(13) -0.0082(13) -0.0019(12)
C8 0.0220(13) 0.0330(15) 0.0299(15) -0.0103(12) -0.0042(12) -0.0042(12)
C9 0.0264(14) 0.0164(13) 0.0366(17) -0.0062(12) -0.0016(13) 0.0037(12)
C10 0.0220(13) 0.0190(13) 0.0309(15) -0.0041(12) -0.0012(13) 0.0020(11)
C11 0.0282(15) 0.0200(14) 0.0461(18) -0.0080(13) -0.0083(14) 0.0032(12)
C12 0.043(2) 0.042(2) 0.058(3) -0.0132(19) 0.017(2) 0.0023(18)
C13 0.082(3) 0.034(2) 0.066(3) 0.000(2) 0.030(3) -0.005(2)
C14 0.061(2) 0.0168(15) 0.048(2) 0.0012(15) 0.010(2) 0.0033(17)
C15 0.0235(13) 0.0162(13) 0.0380(16) -0.0061(12) -0.0100(13) 0.0056(11)
C16 0.0319(15) 0.0200(14) 0.0497(18) -0.0103(13) -0.0204(14) 0.0069(13)
C17 0.0321(15) 0.0314(15) 0.0197(13) -0.0044(12) -0.0070(12) -0.0070(13)
C18 0.0246(13) 0.0229(13) 0.0205(13) -0.0049(10) -0.0074(11) -0.0027(11)
C19 0.0287(14) 0.0305(15) 0.0201(13) -0.0036(11) -0.0081(12) -0.0057(12)
C20 0.0329(16) 0.064(2) 0.0322(17) -0.0080(17) -0.0166(14) 0.0043(18)
C21 0.0260(17) 0.086(3) 0.048(2) -0.019(2) -0.0114(16) 0.018(2)
C22 0.0319(18) 0.078(3) 0.0223(16) -0.0169(17) 0.0001(15) 0.0064(19)
C23 0.0423(16) 0.0249(13) 0.0222(13) -0.0069(11) -0.0135(12) -0.0062(13)
C24 0.0274(14) 0.0365(15) 0.0208(13) -0.0062(12) -0.0054(12) -0.0090(13)
C25 0.0238(13) 0.0310(15) 0.0204(13) -0.0032(12) -0.0064(11) -0.0035(12)
C26 0.0250(14) 0.0323(16) 0.0281(15) 0.0004(13) -0.0086(12) -0.0041(13)
C27 0.0206(13) 0.0419(17) 0.0253(15) -0.0052(13) -0.0040(12) -0.0052(13)
C28 0.0325(16) 0.0400(17) 0.052(2) -0.0099(15) -0.0145(15) -0.0111(14)
C29 0.0335(17) 0.0302(16) 0.063(2) -0.0160(15) -0.0147(17) 0.0009(14)
C30 0.0284(15) 0.0379(18) 0.0428(18) -0.0035(15) -0.0157(14) -0.0003(14)
C31 0.0259(14) 0.0281(15) 0.0279(15) -0.0038(12) -0.0081(12) -0.0034(12)
C32 0.0233(14) 0.0458(18) 0.0290(16) -0.0053(14) -0.0067(13) -0.0079(14)
C33 0.046(2) 0.060(2) 0.087(3) -0.027(2) -0.006(2) -0.0265(18)
C34 0.062(3) 0.096(3) 0.109(4) -0.051(3) -0.001(3) -0.033(3)
C35 0.0799(7) 0.0794(7) 0.0811(8) -0.0158(6) -0.0148(6) -0.0103(6)
C36 0.062(3) 0.034(2) 0.108(4) -0.004(3) 0.034(3) -0.016(2)
C37 0.041(2) 0.0241(16) 0.074(3) -0.0054(18) 0.025(2) -0.0065(15)
C38 0.0739(7) 0.0722(7) 0.0750(8) -0.0130(6) -0.0118(5) -0.0089(6)
C39 0.0850(7) 0.0842(7) 0.0857(8) -0.0144(6) -0.0158(6) -0.0091(6)
C40 0.057(2) 0.0253(19) 0.099(4) 0.012(2) 0.048(3) 0.0107(19)
C41 0.0794(7) 0.0790(7) 0.0788(8) -0.0136(6) -0.0152(6) -0.0073(6)
C42 0.090(4) 0.088(4) 0.037(3) 0.009(3) -0.005(3) 0.018(3)
C43 0.066(3) 0.049(2) 0.040(2) -0.0003(19) -0.009(2) 0.013(2)
C44 0.038(2) 0.0261(18) 0.067(3) 0.0132(19) 0.026(2) 0.0049(16)
C45 0.050(2) 0.051(2) 0.060(2) -0.0181(18) -0.015(2) -0.0115(19)
C46 0.074(3) 0.075(3) 0.082(3) -0.028(2) -0.017(2) -0.038(2)
C47 0.088(3) 0.054(2) 0.107(4) -0.031(2) -0.008(3) -0.036(2)
C48 0.065(3) 0.0307(19) 0.084(4) -0.006(2) 0.004(3) -0.0132(19)
C49 0.0390(19) 0.0264(16) 0.048(2) -0.0063(15) 0.0025(17) -0.0016(15)
C50 0.171(6) 0.047(3) 0.137(6) 0.027(3) -0.021(5) -0.053(3)
C51 0.159(7) 0.060(3) 0.102(5) 0.043(3) -0.022(5) -0.030(4)
C52 0.087(4) 0.063(3) 0.052(3) 0.028(2) -0.004(3) -0.013(3)
C53 0.127(5) 0.107(5) 0.049(3) 0.033(3) -0.016(3) -0.021(4)
C54 0.106(4) 0.156(6) 0.028(2) 0.014(3) -0.019(3) -0.029(4)
C55 0.075(3) 0.091(3) 0.0261(19) 0.000(2) -0.010(2) -0.023(3)
C56 0.0387(19) 0.0335(19) 0.046(2) 0.0081(17) 0.0051(18) 0.0039(17)
C57 0.0398(18) 0.0363(18) 0.045(2) 0.0036(16) -0.0102(17) -0.0079(16)
C58 0.056(2) 0.036(2) 0.070(3) 0.009(2) -0.012(2) -0.0128(18)
C59 0.064(3) 0.048(2) 0.049(2) 0.019(2) -0.009(2) -0.004(2)
C60 0.046(2) 0.041(2) 0.0351(19) 0.0088(17) -0.0057(17) 0.0081(18)
C61 0.0275(15) 0.0433(19) 0.0236(15) 0.0045(14) -0.0049(13) 0.0049(15)
C62 0.065(3) 0.066(3) 0.0225(18) 0.0075(19) -0.0082(18) 0.013(2)
C63 0.059(2) 0.074(3) 0.0323(18) 0.002(2) -0.0230(17) 0.009(2)
C64 0.0437(19) 0.053(2) 0.0261(15) -0.0077(15) -0.0155(14) 0.0112(18)
C65 0.0403(18) 0.060(2) 0.0452(18) -0.0228(16) -0.0243(15) 0.0061(18)
C66 0.065(2) 0.061(2) 0.057(2) -0.0112(18) -0.0348(18) -0.018(2)
C67 0.061(2) 0.047(2) 0.053(2) 0.0034(17) -0.0337(17) -0.0169(18)
C68 0.0353(16) 0.0374(17) 0.0295(15) -0.0085(13) -0.0139(13) 0.0084(15)

loop_
_atom_type_symbol
_atom_type_description
_atom_type_scat_dispersion_real
_atom_type_scat_dispersion_imag
_atom_type_scat_source
C C 0.0033 0.0016 'International Tables Vol C Tables 4.2.6.8 and 6.1.1.4'
H H 0.0000 0.0000 'International Tables Vol C Tables 4.2.6.8 and 6.1.1.4'
N N 0.0061 0.0033 'International Tables Vol C Tables 4.2.6.8 and 6.1.1.4'
O O 0.0106 0.0060 'International Tables Vol C Tables 4.2.6.8 and 6.1.1.4'
Dy Dy -0.1892 4.4098 'International Tables Vol C Tables 4.2.6.8 and 6.1.1.4'

loop_
_geom_angle_atom_site_label_1
_geom_angle_atom_site_label_2
_geom_angle_atom_site_label_3
_geom_angle
_geom_angle_site_symmetry_1
_geom_angle_site_symmetry_3
O4 Dy1 O6 75.75(9) . .
O4 Dy1 O3 134.44(8) . .
O6 Dy1 O3 74.99(9) . .
O4 Dy1 O5 80.17(9) . .
O6 Dy1 O5 125.11(8) . .
O3 Dy1 O5 89.04(9) . .
O4 Dy1 O2 127.22(8) . .
O6 Dy1 O2 93.88(9) . .
O3 Dy1 O2 88.94(8) . .
O5 Dy1 O2 138.77(8) . .
O4 Dy1 O1 74.06(8) . .
O6 Dy1 O1 77.36(9) . .
O3 Dy1 O1 130.74(9) . .
O5 Dy1 O1 139.97(10) . .
O2 Dy1 O1 53.25(8) . .
O4 Dy1 N3 78.56(11) . .
O6 Dy1 N3 143.54(10) . .
O3 Dy1 N3 140.48(10) . .
O5 Dy1 N3 74.33(9) . .
O2 Dy1 N3 81.49(10) . .
O1 Dy1 N3 70.95(10) . .
O4 Dy1 N4 137.88(10) . .
O6 Dy1 N4 146.26(11) . .
O3 Dy1 N4 75.95(10) . .
O5 Dy1 N4 70.81(10) . .
O2 Dy1 N4 68.77(9) . .
O1 Dy1 N4 110.17(9) . .
N3 Dy1 N4 64.81(12) . .
O4 Dy1 O6 67.05(8) . 2_656
O6 Dy1 O6 75.24(8) . 2_656
O3 Dy1 O6 72.19(8) . 2_656
O5 Dy1 O6 49.94(7) . 2_656
O2 Dy1 O6 160.01(8) . 2_656
O1 Dy1 O6 136.64(8) . 2_656
N3 Dy1 O6 117.24(9) . 2_656
N4 Dy1 O6 111.35(9) . 2_656
O4 Dy1 C7 100.00(10) . .
O6 Dy1 C7 87.52(9) . .
O3 Dy1 C7 112.74(10) . .
O5 Dy1 C7 145.45(9) . .
O2 Dy1 C7 27.23(10) . .
O1 Dy1 C7 26.27(9) . .
N3 Dy1 C7 71.91(10) . .
N4 Dy1 C7 88.19(10) . .
O6 Dy1 C7 160.38(8) 2_656 .
O4 Dy1 C15 70.37(9) . .
O6 Dy1 C15 100.69(9) . .
O3 Dy1 C15 81.70(9) . .
O5 Dy1 C15 24.43(8) . .
O2 Dy1 C15 159.95(8) . .
O1 Dy1 C15 143.61(9) . .
N3 Dy1 C15 94.48(10) . .
N4 Dy1 C15 91.68(10) . .
O6 Dy1 C15 25.64(7) 2_656 .
C7 Dy1 C15 165.00(10) . .
O8 Dy2 O9 80.88(10) . .
O8 Dy2 O10 76.90(10) . .
O9 Dy2 O10 128.32(9) . .
O8 Dy2 O7 126.88(10) . .
O9 Dy2 O7 79.40(11) . .
O10 Dy2 O7 77.93(10) . .
O8 Dy2 O18 148.56(11) . .
O9 Dy2 O18 129.13(10) . .
O10 Dy2 O18 87.71(10) . .
O7 Dy2 O18 74.65(12) . .
O8 Dy2 O17 148.62(11) . .
O9 Dy2 O17 78.80(10) . .
O10 Dy2 O17 134.43(10) . .
O7 Dy2 O17 72.09(11) . .
O18 Dy2 O17 51.90(11) . .
O8 Dy2 N2 79.76(10) . .
O9 Dy2 N2 81.27(10) . .
O10 Dy2 N2 137.56(9) . .
O7 Dy2 N2 143.30(11) . .
O18 Dy2 N2 94.42(12) . .
O17 Dy2 N2 73.73(10) . .
O8 Dy2 N1 78.95(10) . .
O9 Dy2 N1 142.28(11) . .
O10 Dy2 N1 76.98(10) . .
O7 Dy2 N1 137.72(11) . .
O18 Dy2 N1 70.88(11) . .
O17 Dy2 N1 103.48(10) . .
N2 Dy2 N1 64.01(11) . .
O8 Dy2 N7 164.21(10) . .
O9 Dy2 N7 103.25(11) . .
O10 Dy2 N7 110.62(10) . .
O7 Dy2 N7 68.87(11) . .
O18 Dy2 N7 26.26(11) . .
O17 Dy2 N7 25.87(11) . .
N2 Dy2 N7 85.77(11) . .
N1 Dy2 N7 89.09(11) . .
O14 Dy3 O13 125.90(10) . .
O14 Dy3 O11 74.76(10) . .
O13 Dy3 O11 78.69(11) . .
O14 Dy3 O12 83.47(10) . .
O13 Dy3 O12 75.99(10) . .
O11 Dy3 O12 126.64(10) . .
O14 Dy3 O16 136.12(10) . .
O13 Dy3 O16 78.48(9) . .
O11 Dy3 O16 76.09(10) . .
O12 Dy3 O16 140.40(10) . .
O14 Dy3 O15 91.84(9) . .
O13 Dy3 O15 132.16(9) . .
O11 Dy3 O15 85.73(10) . .
O12 Dy3 O15 143.90(9) . .
O16 Dy3 O15 53.84(9) . .
O14 Dy3 N6 136.44(9) . .
O13 Dy3 N6 87.16(11) . .
O11 Dy3 N6 146.17(10) . .
O12 Dy3 N6 77.94(10) . .
O16 Dy3 N6 71.01(10) . .
O15 Dy3 N6 81.30(10) . .
O14 Dy3 N5 73.88(10) . .
O13 Dy3 N5 142.17(11) . .
O11 Dy3 N5 138.80(11) . .
O12 Dy3 N5 75.01(9) . .
O16 Dy3 N5 110.44(9) . .
O15 Dy3 N5 69.33(9) . .
N6 Dy3 N5 63.41(10) . .
O14 Dy3 C32 117.19(11) . .
O13 Dy3 C32 105.68(10) . .
O11 Dy3 C32 84.09(10) . .
O12 Dy3 C32 147.98(11) . .
O16 Dy3 C32 27.33(10) . .
O15 Dy3 C32 27.15(10) . .
N6 Dy3 C32 70.29(11) . .
N5 Dy3 C32 87.09(10) . .
C7 O1 Dy1 92.2(2) . .
C7 O2 Dy1 92.66(19) . .
C8 O3 Dy1 133.5(2) 2_656 .
C8 O4 Dy1 138.0(2) . .
C15 O5 Dy1 102.14(19) . .
C15 O6 Dy1 167.0(2) 2_656 .
C15 O6 Dy1 86.13(18) 2_656 2_656
Dy1 O6 Dy1 104.76(8) . 2_656
C16 O7 Dy2 124.6(2) . .
C16 O8 Dy2 161.6(2) 2_566 .
C23 O9 Dy2 149.0(3) . .
C23 O10 Dy2 129.7(2) 2_566 .
C24 O11 Dy3 149.1(2) 2_567 .
C24 O12 Dy3 136.9(2) . .
C31 O13 Dy3 162.1(2) . .
C31 O14 Dy3 127.5(2) 2_567 .
C32 O15 Dy3 90.8(2) . .
C32 O16 Dy3 91.65(19) . .
N7 O17 Dy2 92.7(2) . .
N7 O18 Dy2 97.8(2) . .
C55 N1 C56 118.0(4) . .
C55 N1 Dy2 122.7(3) . .
C56 N1 Dy2 119.1(3) . .
C45 N2 C49 117.7(4) . .
C45 N2 Dy2 122.6(3) . .
C49 N2 Dy2 119.5(3) . .
C33 N3 C37 118.7(4) . .
C33 N3 Dy1 121.6(3) . .
C37 N3 Dy1 119.7(3) . .
C43 N4 C44 118.4(4) . .
C43 N4 Dy1 123.6(3) . .
C44 N4 Dy1 117.8(3) . .
C57 N5 C61 117.6(3) . .
C57 N5 Dy3 124.4(3) . .
C61 N5 Dy3 117.8(2) . .
C67 N6 C68 117.3(3) . .
C67 N6 Dy3 119.6(2) . .
C68 N6 Dy3 123.0(3) . .
O19 N7 O17 123.3(4) . .
O19 N7 O18 120.1(4) . .
O17 N7 O18 116.6(3) . .
O19 N7 Dy2 168.6(3) . .
O17 N7 Dy2 61.46(19) . .
O18 N7 Dy2 55.94(18) . .
C2 C1 C6 119.9(3) . .
C2 C1 C7 119.3(3) . .
C6 C1 C7 120.8(3) . .
C1 C2 C3 120.2(3) . .
C1 C2 H2A 119.9 . .
C3 C2 H2A 119.9 . .
C4 C3 C2 119.1(3) . .
C4 C3 C8 121.9(3) . 2_756
C2 C3 C8 119.0(3) . 2_756
C5 C4 C3 120.7(3) . .
C5 C4 H4A 119.6 . .
C3 C4 H4A 119.6 . .
C4 C5 C6 120.3(3) . .
C4 C5 H5A 119.9 . .
C6 C5 H5A 119.9 . .
C5 C6 C1 119.6(3) . .
C5 C6 H6B 120.2 . .
C1 C6 H6B 120.2 . .
O1 C7 O2 120.7(3) . .
O1 C7 C1 120.1(3) . .
O2 C7 C1 119.1(3) . .
O1 C7 Dy1 61.48(16) . .
O2 C7 Dy1 60.11(16) . .
C1 C7 Dy1 169.4(2) . .
O4 C8 O3 126.8(3) . 2_656
O4 C8 C3 116.0(3) . 2_756
O3 C8 C3 117.2(3) 2_656 2_756
C10 C9 C14 119.2(3) . .
C10 C9 C15 120.7(3) . .
C14 C9 C15 120.1(3) . .
C11 C10 C9 120.9(3) . .
C11 C10 H10B 119.5 . .
C9 C10 H10B 119.5 . .
C10 C11 C12 119.6(3) . .
C10 C11 C16 121.6(3) . .
C12 C11 C16 118.8(3) . .
C13 C12 C11 120.0(4) . .
C13 C12 H12A 120.0 . .
C11 C12 H12A 120.0 . .
C12 C13 C14 120.6(4) . .
C12 C13 H13A 119.7 . .
C14 C13 H13A 119.7 . .
C13 C14 C9 119.7(3) . .
C13 C14 H14B 120.2 . .
C9 C14 H14B 120.2 . .
O5 C15 O6 121.2(3) . 2_656
O5 C15 C9 119.5(3) . .
O6 C15 C9 119.3(3) 2_656 .
O5 C15 Dy1 53.43(16) . .
O6 C15 Dy1 68.23(16) 2_656 .
C9 C15 Dy1 169.0(2) . .
O7 C16 O8 124.3(3) . 2_566
O7 C16 C11 117.2(3) . .
O8 C16 C11 118.5(3) 2_566 .
C18 C17 C22 118.9(3) . .
C18 C17 C23 121.2(3) . .
C22 C17 C23 120.0(3) . .
C17 C18 C19 121.9(3) . .
C17 C18 H18A 119.0 . .
C19 C18 H18A 119.0 . .
C20 C19 C18 118.6(3) . .
C20 C19 C24 119.7(3) . .
C18 C19 C24 121.7(3) . .
C19 C20 C21 120.6(4) . .
C19 C20 H20A 119.7 . .
C21 C20 H20A 119.7 . .
C22 C21 C20 119.8(4) . .
C22 C21 H21A 120.1 . .
C20 C21 H21A 120.1 . .
C21 C22 C17 120.2(3) . .
C21 C22 H22A 119.9 . .
C17 C22 H22A 119.9 . .
O10 C23 O9 125.0(3) 2_566 .
O10 C23 C17 118.4(3) 2_566 .
O9 C23 C17 116.6(3) . .
O12 C24 O11 125.2(3) . 2_567
O12 C24 C19 117.7(3) . .
O11 C24 C19 117.0(3) 2_567 .
C26 C25 C30 119.5(3) . .
C26 C25 C31 119.6(3) . .
C30 C25 C31 121.0(3) . .
C27 C26 C25 120.1(3) . .
C27 C26 H26A 120.0 . .
C25 C26 H26A 120.0 . .
C28 C27 C26 120.7(3) . .
C28 C27 C32 121.9(3) . 2_467
C26 C27 C32 117.3(3) . 2_467
C27 C28 C29 120.0(4) . .
C27 C28 H28A 120.0 . .
C29 C28 H28A 120.0 . .
C30 C29 C28 119.6(3) . .
C30 C29 H29A 120.2 . .
C28 C29 H29A 120.2 . .
C29 C30 C25 120.2(3) . .
C29 C30 H30A 119.9 . .
C25 C30 H30A 119.9 . .
O13 C31 O14 124.5(3) . 2_567
O13 C31 C25 117.9(3) . .
O14 C31 C25 117.6(3) 2_567 .
O15 C32 O16 120.8(3) . .
O15 C32 C27 119.8(3) . 2_467
O16 C32 C27 119.2(3) . 2_467
O15 C32 Dy3 62.02(18) . .
O16 C32 Dy3 61.02(17) . .
C27 C32 Dy3 161.0(3) 2_467 .
N3 C33 C34 122.7(5) . .
N3 C33 H33A 118.7 . .
C34 C33 H33A 118.7 . .
C35 C34 C33 117.8(6) . .
C35 C34 H34A 121.1 . .
C33 C34 H34A 121.1 . .
C34 C35 C36 122.3(6) . .
C34 C35 H35A 118.8 . .
C36 C35 H35A 118.8 . .
C35 C36 C37 116.9(5) . .
C35 C36 C38 129.2(5) . .
C37 C36 C38 113.8(6) . .
N3 C37 C36 121.7(5) . .
N3 C37 C44 118.8(4) . .
C36 C37 C44 119.4(4) . .
C39 C38 C36 125.3(6) . .
C39 C38 H38A 117.3 . .
C36 C38 H38A 117.3 . .
C38 C39 C40 125.9(6) . .
C38 C39 H39A 117.1 . .
C40 C39 H39A 117.1 . .
C41 C40 C39 128.9(5) . .
C41 C40 C44 119.2(5) . .
C39 C40 C44 111.9(6) . .
C42 C41 C40 121.7(6) . .
C42 C41 H41A 119.1 . .
C40 C41 H41A 119.1 . .
C41 C42 C43 119.1(6) . .
C41 C42 H42A 120.5 . .
C43 C42 H42A 120.5 . .
N4 C43 C42 123.7(5) . .
N4 C43 H43A 118.1 . .
C42 C43 H43A 118.1 . .
N4 C44 C37 118.6(4) . .
N4 C44 C40 117.8(5) . .
C37 C44 C40 123.5(4) . .
N2 C45 C46 123.7(4) . .
N2 C45 H45A 118.2 . .
C46 C45 H45A 118.2 . .
C47 C46 C45 118.6(5) . .
C47 C46 H46A 120.7 . .
C45 C46 H46A 120.7 . .
C46 C47 C48 120.1(5) . .
C46 C47 H47A 120.0 . .
C48 C47 H47A 120.0 . .
C47 C48 C49 118.1(4) . .
C47 C48 C50 125.9(5) . .
C49 C48 C50 115.9(6) . .
N2 C49 C48 121.6(4) . .
N2 C49 C56 118.1(4) . .
C48 C49 C56 120.3(4) . .
C51 C50 C48 124.4(6) . .
C51 C50 H50A 117.8 . .
C48 C50 H50A 117.8 . .
C50 C51 C52 120.3(6) . .
C50 C51 H51A 119.8 . .
C52 C51 H51A 119.8 . .
C53 C52 C51 123.1(6) . .
C53 C52 C56 117.3(6) . .
C51 C52 C56 119.6(6) . .
C52 C53 C54 120.8(6) . .
C52 C53 H53A 119.6 . .
C54 C53 H53A 119.6 . .
C53 C54 C55 118.8(6) . .
C53 C54 H54A 120.6 . .
C55 C54 H54A 120.6 . .
N1 C55 C54 122.2(6) . .
N1 C55 H55A 118.9 . .
C54 C55 H55A 118.9 . .
N1 C56 C52 122.8(5) . .
N1 C56 C49 117.9(3) . .
C52 C56 C49 119.2(4) . .
N5 C57 C58 123.0(4) . .
N5 C57 H57A 118.5 . .
C58 C57 H57A 118.5 . .
C59 C58 C57 119.4(4) . .
C59 C58 H58A 120.3 . .
C57 C58 H58A 120.3 . .
C58 C59 C60 119.9(4) . .
C58 C59 H59A 120.0 . .
C60 C59 H59A 120.0 . .
C59 C60 C61 117.3(4) . .
C59 C60 C62 123.7(4) . .
C61 C60 C62 119.0(4) . .
N5 C61 C60 122.7(4) . .
N5 C61 C68 118.6(3) . .
C60 C61 C68 118.6(4) . .
C63 C62 C60 121.5(4) . .
C63 C62 H62A 119.2 . .
C60 C62 H62A 119.2 . .
C62 C63 C64 120.9(4) . .
C62 C63 H63A 119.5 . .
C64 C63 H63A 119.5 . .
C65 C64 C68 118.0(3) . .
C65 C64 C63 122.6(4) . .
C68 C64 C63 119.2(4) . .
C66 C65 C64 119.9(4) . .
C66 C65 H65A 120.1 . .
C64 C65 H65A 120.1 . .
C65 C66 C67 118.7(4) . .
C65 C66 H66A 120.7 . .
C67 C66 H66A 120.7 . .
N6 C67 C66 123.7(4) . .
N6 C67 H67A 118.2 . .
C66 C67 H67A 118.2 . .
N6 C68 C64 122.3(4) . .
N6 C68 C61 117.1(3) . .
C64 C68 C61 120.5(3) . .
HW1A OW1 HW1B 109.5 . .
HW2A OW2 HW2B 109.5 . .
HW3A OW3 HW3B 109.5 . .
OW5 OW4 HW4A 166.0 . .
OW5 OW4 HW4B 76.1 . .
HW4A OW4 HW4B 109.5 . .
OW5 OW4 HW5B 32.9 . .
HW4A OW4 HW5B 149.4 . .
HW4B OW4 HW5B 99.6 . .
OW4 OW5 HW5A 142.1 . .
OW4 OW5 HW5B 54.4 . .
HW5A OW5 HW5B 109.5 . .
HW6A OW6 HW6B 109.5 . .

loop_
_geom_bond_atom_site_label_1
_geom_bond_atom_site_label_2
_geom_bond_distance
_geom_bond_site_symmetry_2
Dy1 O4 2.316(3) .
Dy1 O6 2.326(2) .
Dy1 O3 2.351(3) .
Dy1 O5 2.412(2) .
Dy1 O2 2.430(2) .
Dy1 O1 2.462(2) .
Dy1 N3 2.541(3) .
Dy1 N4 2.583(3) .
Dy1 O6 2.733(2) 2_656
Dy1 C7 2.799(3) .
Dy1 C15 2.936(3) .
Dy2 O8 2.263(3) .
Dy2 O9 2.287(2) .
Dy2 O10 2.330(3) .
Dy2 O7 2.338(3) .
Dy2 O18 2.373(3) .
Dy2 O17 2.496(3) .
Dy2 N2 2.547(3) .
Dy2 N1 2.562(3) .
Dy2 N7 2.838(3) .
Dy3 O14 2.295(3) .
Dy3 O13 2.305(3) .
Dy3 O11 2.305(2) .
Dy3 O12 2.327(3) .
Dy3 O16 2.417(2) .
Dy3 O15 2.439(3) .
Dy3 N6 2.520(3) .
Dy3 N5 2.622(3) .
Dy3 C32 2.762(3) .
O1 C7 1.240(4) .
O2 C7 1.282(4) .
O3 C8 1.266(4) 2_656
O4 C8 1.244(4) .
O5 C15 1.242(4) .
O6 C15 1.273(4) 2_656
O6 Dy1 2.733(2) 2_656
O7 C16 1.242(4) .
O8 C16 1.261(4) 2_566
O9 C23 1.253(4) .
O10 C23 1.250(4) 2_566
O11 C24 1.256(4) 2_567
O12 C24 1.255(4) .
O13 C31 1.254(4) .
O14 C31 1.264(4) 2_567
O15 C32 1.260(4) .
O16 C32 1.268(4) .
O17 N7 1.240(5) .
O18 N7 1.267(5) .
O19 N7 1.233(5) .
N1 C55 1.320(6) .
N1 C56 1.348(6) .
N2 C45 1.310(6) .
N2 C49 1.354(5) .
N3 C33 1.329(7) .
N3 C37 1.354(5) .
N4 C43 1.326(6) .
N4 C44 1.370(6) .
N5 C57 1.335(5) .
N5 C61 1.364(5) .
N6 C67 1.335(5) .
N6 C68 1.345(4) .
C1 C2 1.387(5) .
C1 C6 1.388(5) .
C1 C7 1.503(4) .
C2 C3 1.393(4) .
C2 H2A 0.9300 .
C3 C4 1.380(5) .
C3 C8 1.511(5) 2_756
C4 C5 1.379(6) .
C4 H4A 0.9300 .
C5 C6 1.380(5) .
C5 H5A 0.9300 .
C6 H6B 0.9300 .
C8 O3 1.266(4) 2_656
C8 C3 1.511(5) 2_756
C9 C10 1.391(4) .
C9 C14 1.396(5) .
C9 C15 1.481(4) .
C10 C11 1.376(4) .
C10 H10B 0.9300 .
C11 C12 1.389(5) .
C11 C16 1.490(4) .
C12 C13 1.382(6) .
C12 H12A 0.9300 .
C13 C14 1.383(6) .
C13 H13A 0.9300 .
C14 H14B 0.9300 .
C15 O6 1.273(4) 2_656
C16 O8 1.261(4) 2_566
C17 C18 1.379(4) .
C17 C22 1.387(5) .
C17 C23 1.500(5) .
C18 C19 1.389(4) .
C18 H18A 0.9300 .
C19 C20 1.372(5) .
C19 C24 1.496(4) .
C20 C21 1.398(6) .
C20 H20A 0.9300 .
C21 C22 1.382(6) .
C21 H21A 0.9300 .
C22 H22A 0.9300 .
C23 O10 1.250(4) 2_566
C24 O11 1.256(4) 2_567
C25 C26 1.389(4) .
C25 C30 1.390(5) .
C25 C31 1.500(5) .
C26 C27 1.380(5) .
C26 H26A 0.9300 .
C27 C28 1.367(5) .
C27 C32 1.503(5) 2_467
C28 C29 1.397(5) .
C28 H28A 0.9300 .
C29 C30 1.386(6) .
C29 H29A 0.9300 .
C30 H30A 0.9300 .
C31 O14 1.264(4) 2_567
C32 C27 1.503(5) 2_467
C33 C34 1.413(7) .
C33 H33A 0.9300 .
C34 C35 1.348(8) .
C34 H34A 0.9300 .
C35 C36 1.370(10) .
C35 H35A 0.9300 .
C36 C37 1.428(7) .
C36 C38 1.536(8) .
C37 C44 1.436(8) .
C38 C39 1.207(9) .
C38 H38A 0.9300 .
C39 C40 1.468(9) .
C39 H39A 0.9300 .
C40 C41 1.340(9) .
C40 C44 1.484(7) .
C41 C42 1.309(9) .
C41 H41A 0.9300 .
C42 C43 1.404(7) .
C42 H42A 0.9300 .
C43 H43A 0.9300 .
C45 C46 1.400(7) .
C45 H45A 0.9300 .
C46 C47 1.352(8) .
C46 H46A 0.9300 .
C47 C48 1.371(9) .
C47 H47A 0.9300 .
C48 C49 1.418(6) .
C48 C50 1.447(9) .
C49 C56 1.439(7) .
C50 C51 1.313(12) .
C50 H50A 0.9300 .
C51 C52 1.414(10) .
C51 H51A 0.9300 .
C52 C53 1.359(10) .
C52 C56 1.415(6) .
C53 C54 1.361(11) .
C53 H53A 0.9300 .
C54 C55 1.414(8) .
C54 H54A 0.9300 .
C55 H55A 0.9300 .
C57 C58 1.397(6) .
C57 H57A 0.9300 .
C58 C59 1.365(8) .
C58 H58A 0.9300 .
C59 C60 1.398(7) .
C59 H59A 0.9300 .
C60 C61 1.416(5) .
C60 C62 1.442(7) .
C61 C68 1.437(6) .
C62 C63 1.333(8) .
C62 H62A 0.9300 .
C63 C64 1.434(6) .
C63 H63A 0.9300 .
C64 C65 1.399(6) .
C64 C68 1.400(6) .
C65 C66 1.340(6) .
C65 H65A 0.9300 .
C66 C67 1.394(6) .
C66 H66A 0.9300 .
C67 H67A 0.9300 .
OW1 HW1A 0.8500 .
OW1 HW1B 0.8500 .
OW2 HW2A 0.8502 .
OW2 HW2B 0.8500 .
OW3 HW3A 0.8501 .
OW3 HW3B 0.8500 .
OW4 OW5 1.57(4) .
OW4 HW4A 0.8500 .
OW4 HW4B 0.8499 .
OW4 HW5B 1.2744 .
OW5 HW5A 0.8500 .
OW5 HW5B 0.8500 .
OW6 HW6A 0.8500 .
OW6 HW6B 0.8501 .
